data_4313940
loop_
_publ_author_name
'Takashi Yoshimura'
'Zhong-Ning Chen'
'Ai Itasaka'
'Masaaki Abe'
'Yoichi Sasaki'
'Shoji Ishizaka'
'Noboru Kitamura'
'Spartak S. Yarovoi'
'Sergey F. Solodovnikov'
'Vladimir E. Fedorov'

_publ_section_title
;
 Preparation, Structures, and Redox and Emission Characteristics of the
 Isothiocyanate Complexes of Hexarhenium(III) Clusters
 [Re6(\m3-E)8(NCS)6]4- (E = S, Se)
;
_journal_name_full 'Inorganic Chemistry'
_journal_page_first 4857
_journal_page_last 4863
_journal_paper_doi 10.1021/ic030030d
_journal_volume 42
_journal_year 2003
_chemical_formula_sum 'C70 H144 N10 Re6 S14'
_chemical_formula_weight 2692.06
_space_group_IT_number 14
_symmetry_cell_setting monoclinic
_symmetry_Int_Tables_number 14
_symmetry_space_group_name_Hall '-P 2yn'
_symmetry_space_group_name_H-M 'P 1 21/n 1'
_audit_creation_date 'Thu Jun  8 14:36:21 2001'
_audit_creation_method 'from TEXRAY.INF file'
_cell_angle_alpha 90
_cell_angle_beta 113.62(3)
_cell_angle_gamma 90
_cell_formula_units_Z 2
_cell_length_a 14.464(7)
_cell_length_b 22.059(6)
_cell_length_c 16.642(8)
_cell_measurement_reflns_used 25
_cell_measurement_temperature 296.2
_cell_measurement_theta_max 15.0
_cell_measurement_theta_min 14.8
_cell_volume 4865(4)
_computing_cell_refinement 'Rigaku/AFC Diffractometer Control'
_computing_data_collection 'Rigaku/AFC Diffractometer Control'
_computing_data_reduction teXsan
_computing_publication_material teXsan
_computing_structure_refinement teXsan
_diffrn_ambient_temperature 296.2
_diffrn_measurement_device 'Rigaku AFC7R'
_diffrn_measurement_method \w-2\q
_diffrn_orient_matrix_UB_11 0.00276
_diffrn_orient_matrix_UB_12 0.03033
_diffrn_orient_matrix_UB_13 -0.04364
_diffrn_orient_matrix_UB_21 -0.03073
_diffrn_orient_matrix_UB_22 0.03120
_diffrn_orient_matrix_UB_23 0.02537
_diffrn_orient_matrix_UB_31 0.06886
_diffrn_orient_matrix_UB_32 0.01271
_diffrn_orient_matrix_UB_33 0.04187
_diffrn_radiation_detector 'scintillation counter'
_diffrn_radiation_monochromator graphite
_diffrn_radiation_source 'Rigaku rotating anode'
_diffrn_radiation_type 'Mo K\a'
_diffrn_radiation_wavelength 0.7107
_diffrn_reflns_av_R_equivalents 0.063
_diffrn_reflns_av_sigmaI/netI 0.119
_diffrn_reflns_limit_h_max 18
_diffrn_reflns_limit_h_min 0
_diffrn_reflns_limit_k_max 28
_diffrn_reflns_limit_k_min 0
_diffrn_reflns_limit_l_max 19
_diffrn_reflns_limit_l_min -21
_diffrn_reflns_number 11605
_diffrn_reflns_reduction_process 'Lp corrections applied'
_diffrn_reflns_theta_max 27.53
_diffrn_reflns_theta_min 2.58
_diffrn_standards_decay_% -1.54
_diffrn_standards_interval_count 150
_diffrn_standards_number 3
_exptl_absorpt_coefficient_mu 7.779
_exptl_absorpt_correction_T_max 1.000
_exptl_absorpt_correction_T_min 0.515
_exptl_absorpt_correction_type '\y scans(North,Phillips & Mathews,1968)'
_exptl_crystal_colour yellow
_exptl_crystal_density_diffrn 1.838
_exptl_crystal_density_meas 2.300
_exptl_crystal_description rhombic
_exptl_crystal_F_000 2616.00
_exptl_crystal_size_max 0.500
_exptl_crystal_size_mid 0.200
_exptl_crystal_size_min 0.100
_refine_diff_density_max 2.12
_refine_diff_density_min -1.13
_refine_ls_extinction_method none
_refine_ls_goodness_of_fit_obs 2.518
_refine_ls_matrix_type full
_refine_ls_number_constraints 0
_refine_ls_number_parameters 281
_refine_ls_number_reflns 4475
_refine_ls_number_restraints 32
_refine_ls_shift/esd_max 0.3810
_refine_ls_shift/esd_mean 0.0370
_refine_ls_structure_factor_coef Fsqd
_refine_ls_weighting_details 'w = 1/[\s^2^(Fo) + 0.00070|Fo|^2^]'
_refine_ls_weighting_scheme calc
_reflns_number_observed 4475
_reflns_number_total 11170
_reflns_observed_criterion >2.0sigma(I)
_cod_data_source_file ic030030d_1.cif
_cod_data_source_block master_file_afc7*.xtl:Complex1
_cod_depositor_comments
;
The following automatic conversions were performed:

'_refine_ls_weighting_scheme' value 'w = 1/[\s^2^(Fo) +
0.00070|Fo|^2^]' was changed to 'calc'. New tag
'_refine_ls_weighting_details' was created. The value of the new tag
was set to 'w = 1/[\s^2^(Fo) + 0.00070|Fo|^2^]'.

Automatic conversion script
Id: cif_fix_values 3143 2015-03-26 13:38:13Z robertas 
;
_cod_original_cell_volume 4864(3)
_cod_original_sg_symbol_H-M 'P 21/n '
_cod_original_formula_sum 'C70 H144 N10 S14 Re6 '
_cod_database_code 4313940

loop_
_symmetry_equiv_pos_as_xyz
x,y,z
1/2-x,1/2+y,1/2-z
-x,-y,-z
1/2+x,1/2-y,1/2+z

loop_
_atom_site_aniso_label
_atom_site_aniso_U_11
_atom_site_aniso_U_22
_atom_site_aniso_U_33
_atom_site_aniso_U_12
_atom_site_aniso_U_13
_atom_site_aniso_U_23
Re(1) 0.0713(4) 0.0504(3) 0.0922(5) 0.0002(3) 0.0339(3) 0.0008(3)
Re(2) 0.0722(4) 0.0577(4) 0.0848(4) -0.0002(3) 0.0335(3) 0.0067(3)
Re(3) 0.0630(3) 0.0561(4) 0.0918(4) -0.0058(3) 0.0306(3) 0.0023(3)
S(1) 0.078(2) 0.070(2) 0.092(2) 0.011(2) 0.027(1) 0.017(2)
S(2) 0.079(2) 0.088(3) 0.097(2) -0.005(2) 0.051(2) 0.000(2)
S(3) 0.074(2) 0.082(2) 0.081(2) -0.019(2) 0.016(1) -0.012(2)
S(4) 0.079(3) 0.056(2) 0.113(3) -0.011(2) 0.034(2) 0.010(2)
S(5) 0.192(6) 0.079(4) 0.302(8) 0.029(4) 0.101(6) -0.053(5)
S(6) 0.150(4) 0.139(5) 0.096(3) 0.018(4) 0.050(3) 0.025(3)
S(7) 0.071(2) 0.137(5) 0.211(6) -0.011(3) 0.037(3) -0.044(4)
N(1) 0.110(10) 0.063(6) 0.13(1) 0.002(7) 0.072(8) -0.011(8)
N(2) 0.060(7) 0.090(9) 0.076(5) -0.008(7) 0.008(7) -0.008(6)
N(3) 0.074(4) 0.073(8) 0.12(1) -0.022(7) 0.050(7) 0.009(7)
C(1) 0.09(1) 0.090(9) 0.14(1) 0.049(10) 0.04(1) -0.02(1)
C(2) 0.063(9) 0.10(1) 0.080(6) 0.015(9) 0.006(9) -0.014(9)
C(3) 0.071(4) 0.055(9) 0.11(1) 0.005(7) 0.040(8) -0.005(8)

loop_
_atom_site_label
_atom_site_fract_x
_atom_site_fract_y
_atom_site_fract_z
_atom_site_U_iso_or_equiv
_atom_site_thermal_displace_type
_atom_site_calc_flag
_atom_site_calc_attached_atom
_atom_site_occupancy
_atom_site_refinement_flags
Re(1) 0.53608(4) -0.07338(3) 0.46948(4) 0.0709(2) Uani d . 1.00 .
Re(2) 0.47727(4) 0.02955(3) 0.39110(4) 0.0709(2) Uani d . 1.00 .
Re(3) 0.63172(4) 0.02542(3) 0.54060(4) 0.0704(2) Uani d . 1.00 .
S(1) 0.6772(3) -0.0717(2) 0.6110(2) 0.082(1) Uani d . 1.00 .
S(2) 0.6340(3) -0.0162(2) 0.4079(2) 0.083(1) Uani d . 1.00 .
S(3) 0.3888(3) -0.0632(2) 0.3312(2) 0.084(1) Uani d . 1.00 .
S(4) 0.5682(3) 0.1185(2) 0.4650(3) 0.084(1) Uani d . 1.00 .
S(5) 0.6207(5) -0.2723(2) 0.4008(5) 0.191(3) Uani d . 1.00 .
S(6) 0.4190(4) 0.0903(3) 0.0964(3) 0.128(2) Uani d . 1.00 .
S(7) 0.9828(3) 0.0851(3) 0.6700(4) 0.146(2) Uani d . 1.00 .
N(1) 0.5761(9) -0.1592(5) 0.4364(8) 0.094(4) Uani d . 1.00 .
N(2) 0.4568(8) 0.0625(6) 0.2712(8) 0.081(4) Uani d . 1.00 .
N(3) 0.7804(9) 0.0535(5) 0.5873(8) 0.087(4) Uani d . 1.00 .
N(4) 0.2610(9) 0.2469(6) 0.2326(7) 0.091(4) Uiso d . 1.00 .
N(5) 0.770(1) 0.0636(8) 0.2257(10) 0.125(5) Uiso d . 1.00 .
C(1) 0.597(1) -0.2036(8) 0.423(1) 0.110(6) Uani d . 1.00 .
C(2) 0.434(1) 0.0713(8) 0.1988(10) 0.087(5) Uani d . 1.00 .
C(3) 0.862(1) 0.0645(6) 0.6219(10) 0.078(4) Uani d . 1.00 .
C(4) 0.365(1) 0.2565(8) 0.3072(10) 0.118(6) Uiso d . 1.00 .
C(5) 0.400(2) 0.3225(9) 0.332(1) 0.163(8) Uiso d . 1.00 .
C(6) 0.513(2) 0.314(1) 0.397(1) 0.195(10) Uiso d . 1.00 .
C(7) 0.558(2) 0.376(1) 0.407(2) 0.23(1) Uiso d . 1.00 .
C(8) 0.183(1) 0.2784(8) 0.2584(10) 0.107(5) Uiso d . 1.00 .
C(9) 0.182(1) 0.2565(9) 0.345(1) 0.144(7) Uiso d . 1.00 .
C(10) 0.088(2) 0.291(1) 0.352(2) 0.22(1) Uiso d . 1.00 .
C(11) 0.094(2) 0.278(1) 0.443(2) 0.26(1) Uiso d . 1.00 .
C(12) 0.249(1) 0.1779(8) 0.223(1) 0.128(6) Uiso d . 1.00 .
C(13) 0.144(2) 0.159(1) 0.151(1) 0.191(9) Uiso d . 1.00 .
C(14) 0.156(2) 0.088(1) 0.151(2) 0.23(1) Uiso d . 1.00 .
C(15) 0.080(3) 0.065(2) 0.176(2) 0.31(1) Uiso d . 1.00 .
C(16) 0.249(1) 0.2775(7) 0.1457(9) 0.109(5) Uiso d . 1.00 .
C(17) 0.332(1) 0.2573(8) 0.1158(10) 0.107(5) Uiso d . 1.00 .
C(18) 0.301(1) 0.2759(9) 0.020(1) 0.140(7) Uiso d . 1.00 .
C(19) 0.389(1) 0.2618(10) -0.006(1) 0.149(7) Uiso d . 1.00 .
C(20) 0.836(2) 0.060(1) 0.178(2) 0.24(1) Uiso d . 1.00 .
C(21) 0.758(2) 0.056(1) 0.085(1) 0.159(8) Uiso d . 1.00 .
C(22) 0.807(2) 0.050(1) 0.019(2) 0.24(1) Uiso d . 1.00 .
C(23) 0.746(2) 0.062(1) -0.075(2) 0.22(1) Uiso d . 1.00 .
C(24) 0.856(2) 0.054(1) 0.316(1) 0.22(1) Uiso d . 1.00 .
C(25) 0.950(2) 0.091(1) 0.353(2) 0.182(9) Uiso d . 1.00 .
C(26) 1.023(2) 0.077(1) 0.444(2) 0.24(1) Uiso d . 1.00 .
C(27) 1.120(2) 0.106(1) 0.486(2) 0.192(10) Uiso d . 1.00 .
C(28) 0.734(2) 0.129(1) 0.231(2) 0.188(9) Uiso d . 1.00 .
C(29) 0.702(2) 0.149(2) 0.296(2) 0.28(1) Uiso d . 1.00 .
C(30) 0.636(2) 0.204(1) 0.250(2) 0.21(1) Uiso d . 1.00 .
C(31) 0.657(2) 0.267(1) 0.236(2) 0.23(1) Uiso d . 1.00 .
C(32) 0.710(2) 0.005(1) 0.222(1) 0.178(9) Uiso d . 1.00 .
C(33) 0.686(3) -0.059(1) 0.197(3) 0.31(1) Uiso d . 1.00 .
C(34) 0.628(3) -0.111(2) 0.211(2) 0.26(1) Uiso d . 1.00 .
C(35) 0.559(5) -0.088(4) 0.121(3) 0.641(9) Uiso d . 1.00 .

loop_
_atom_type_symbol
_atom_type_oxidation_number
_atom_type_number_in_cell
_atom_type_scat_dispersion_real
_atom_type_scat_dispersion_imag
_atom_type_scat_source
C 0 140 0.003 0.002
;International Tables for Crystallography
(1992, Vol. C, Tables 4.2.6.8 and 6.1.1.1)
;
H 0 288 0.000 0.000
;International Tables for Crystallography
(1992, Vol. C, Table 6.1.1.2)
;
N 0 20 0.006 0.003
;International Tables for Crystallography
(1992, Vol. C, Tables 4.2.6.8 and 6.1.1.1)
;
S 0 28 0.125 0.123
;International Tables for Crystallography
(1992, Vol. C, Tables 4.2.6.8 and 6.1.1.1)
;
Re 0 12 -1.018 7.231
;International Tables for Crystallography
(1992, Vol. C, Tables 4.2.6.8 and 6.1.1.1)
;

loop_
_geom_angle_atom_site_label_1
_geom_angle_atom_site_label_2
_geom_angle_atom_site_label_3
_geom_angle
_geom_angle_site_symmetry_1
_geom_angle_site_symmetry_2
_geom_angle_site_symmetry_3
_geom_angle_publ_flag
Re(2) Re(1) Re(2) 89.81(4) 1_555 1_555 3_656 yes
Re(2) Re(1) Re(3) 60.06(4) 1_555 1_555 1_555 yes
Re(2) Re(1) Re(3) 59.91(3) 1_555 1_555 3_656 yes
Re(2) Re(1) S(1) 117.1(2) 1_555 1_555 1_555 yes
Re(2) Re(1) S(2) 57.1(1) 1_555 1_555 1_555 yes
Re(2) Re(1) S(3) 57.1(1) 1_555 1_555 1_555 yes
Re(2) Re(1) S(4) 116.9(2) 1_555 1_555 3_656 yes
Re(2) Re(1) N(1) 136.3(5) 1_555 1_555 1_555 yes
Re(2) Re(1) Re(3) 59.75(4) 3_656 1_555 1_555 yes
Re(2) Re(1) Re(3) 60.11(3) 3_656 1_555 3_656 yes
Re(2) Re(1) S(1) 57.3(1) 3_656 1_555 1_555 yes
Re(2) Re(1) S(2) 116.9(2) 3_656 1_555 1_555 yes
Re(2) Re(1) S(3) 117.4(2) 3_656 1_555 1_555 yes
Re(2) Re(1) S(4) 57.5(1) 3_656 1_555 3_656 yes
Re(2) Re(1) N(1) 133.9(5) 3_656 1_555 1_555 yes
Re(3) Re(1) Re(3) 90.05(4) 1_555 1_555 3_656 yes
Re(3) Re(1) S(1) 57.1(1) 1_555 1_555 1_555 yes
Re(3) Re(1) S(2) 57.2(1) 1_555 1_555 1_555 yes
Re(3) Re(1) S(3) 117.2(2) 1_555 1_555 1_555 yes
Re(3) Re(1) S(4) 117.2(2) 1_555 1_555 3_656 yes
Re(3) Re(1) N(1) 135.9(5) 1_555 1_555 1_555 yes
Re(3) Re(1) S(1) 117.3(1) 3_656 1_555 1_555 yes
Re(3) Re(1) S(2) 117.0(2) 3_656 1_555 1_555 yes
Re(3) Re(1) S(3) 57.3(2) 3_656 1_555 1_555 yes
Re(3) Re(1) S(4) 57.1(1) 3_656 1_555 3_656 yes
Re(3) Re(1) N(1) 134.1(5) 3_656 1_555 1_555 yes
S(1) Re(1) S(2) 89.8(2) 1_555 1_555 1_555 yes
S(1) Re(1) S(3) 173.2(2) 1_555 1_555 1_555 yes
S(1) Re(1) S(4) 90.2(2) 1_555 1_555 3_656 yes
S(1) Re(1) N(1) 93.2(6) 1_555 1_555 1_555 yes
S(2) Re(1) S(3) 89.5(2) 1_555 1_555 1_555 yes
S(2) Re(1) S(4) 172.9(2) 1_555 1_555 3_656 yes
S(2) Re(1) N(1) 95.1(5) 1_555 1_555 1_555 yes
S(3) Re(1) S(4) 89.8(2) 1_555 1_555 3_656 yes
S(3) Re(1) N(1) 93.6(6) 1_555 1_555 1_555 yes
S(4) Re(1) N(1) 92.0(5) 3_656 1_555 1_555 yes
Re(1) Re(2) Re(1) 90.19(4) 1_555 1_555 3_656 yes
Re(1) Re(2) Re(3) 60.19(4) 1_555 1_555 1_555 yes
Re(1) Re(2) Re(3) 60.12(4) 1_555 1_555 3_656 yes
Re(1) Re(2) S(1) 117.5(1) 1_555 1_555 3_656 yes
Re(1) Re(2) S(2) 57.7(1) 1_555 1_555 1_555 yes
Re(1) Re(2) S(3) 58.4(1) 1_555 1_555 1_555 yes
Re(1) Re(2) S(4) 117.1(1) 1_555 1_555 1_555 yes
Re(1) Re(2) N(2) 134.3(6) 1_555 1_555 1_555 yes
Re(1) Re(2) Re(3) 59.93(4) 3_656 1_555 1_555 yes
Re(1) Re(2) Re(3) 60.26(3) 3_656 1_555 3_656 yes
Re(1) Re(2) S(1) 57.8(1) 3_656 1_555 3_656 yes
Re(1) Re(2) S(2) 117.4(2) 3_656 1_555 1_555 yes
Re(1) Re(2) S(3) 118.0(1) 3_656 1_555 1_555 yes
Re(1) Re(2) S(4) 57.3(1) 3_656 1_555 1_555 yes
Re(1) Re(2) N(2) 135.4(6) 3_656 1_555 1_555 yes
Re(3) Re(2) Re(3) 90.25(5) 1_555 1_555 3_656 yes
Re(3) Re(2) S(1) 117.7(2) 1_555 1_555 3_656 yes
Re(3) Re(2) S(2) 57.5(1) 1_555 1_555 1_555 yes
Re(3) Re(2) S(3) 118.5(2) 1_555 1_555 1_555 yes
Re(3) Re(2) S(4) 56.9(1) 1_555 1_555 1_555 yes
Re(3) Re(2) N(2) 133.2(5) 1_555 1_555 1_555 yes
Re(3) Re(2) S(1) 57.4(1) 3_656 1_555 3_656 yes
Re(3) Re(2) S(2) 117.8(1) 3_656 1_555 1_555 yes
Re(3) Re(2) S(3) 57.8(1) 3_656 1_555 1_555 yes
Re(3) Re(2) S(4) 117.5(1) 3_656 1_555 1_555 yes
Re(3) Re(2) N(2) 136.5(5) 3_656 1_555 1_555 yes
S(1) Re(2) S(2) 174.1(2) 3_656 1_555 1_555 yes
S(1) Re(2) S(3) 89.2(2) 3_656 1_555 1_555 yes
S(1) Re(2) S(4) 90.4(2) 3_656 1_555 1_555 yes
S(1) Re(2) N(2) 94.5(5) 3_656 1_555 1_555 yes
S(2) Re(2) S(3) 90.6(2) 1_555 1_555 1_555 yes
S(2) Re(2) S(4) 89.2(2) 1_555 1_555 1_555 yes
S(2) Re(2) N(2) 91.4(5) 1_555 1_555 1_555 yes
S(3) Re(2) S(4) 174.4(2) 1_555 1_555 1_555 yes
S(3) Re(2) N(2) 93.1(5) 1_555 1_555 1_555 yes
S(4) Re(2) N(2) 92.6(5) 1_555 1_555 1_555 yes
Re(1) Re(3) Re(1) 89.95(4) 1_555 1_555 3_656 yes
Re(1) Re(3) Re(2) 59.74(4) 1_555 1_555 1_555 yes
Re(1) Re(3) Re(2) 59.98(4) 1_555 1_555 3_656 yes
Re(1) Re(3) S(1) 57.7(1) 1_555 1_555 1_555 yes
Re(1) Re(3) S(2) 57.4(1) 1_555 1_555 1_555 yes
Re(1) Re(3) S(3) 117.4(1) 1_555 1_555 3_656 yes
Re(1) Re(3) S(4) 117.3(1) 1_555 1_555 1_555 yes
Re(1) Re(3) N(3) 135.0(5) 1_555 1_555 1_555 yes
Re(1) Re(3) Re(2) 59.96(4) 3_656 1_555 1_555 yes
Re(1) Re(3) Re(2) 59.97(4) 3_656 1_555 3_656 yes
Re(1) Re(3) S(1) 117.5(1) 3_656 1_555 1_555 yes
Re(1) Re(3) S(2) 117.0(1) 3_656 1_555 1_555 yes
Re(1) Re(3) S(3) 58.2(1) 3_656 1_555 3_656 yes
Re(1) Re(3) S(4) 57.5(1) 3_656 1_555 1_555 yes
Re(1) Re(3) N(3) 135.1(5) 3_656 1_555 1_555 yes
Re(2) Re(3) Re(2) 89.75(5) 1_555 1_555 3_656 yes
Re(2) Re(3) S(1) 117.5(2) 1_555 1_555 1_555 yes
Re(2) Re(3) S(2) 57.0(1) 1_555 1_555 1_555 yes
Re(2) Re(3) S(3) 118.1(1) 1_555 1_555 3_656 yes
Re(2) Re(3) S(4) 57.6(1) 1_555 1_555 1_555 yes
Re(2) Re(3) N(3) 135.7(5) 1_555 1_555 1_555 yes
Re(2) Re(3) S(1) 57.6(1) 3_656 1_555 1_555 yes
Re(2) Re(3) S(2) 117.4(1) 3_656 1_555 1_555 yes
Re(2) Re(3) S(3) 57.4(1) 3_656 1_555 3_656 yes
Re(2) Re(3) S(4) 117.4(1) 3_656 1_555 1_555 yes
Re(2) Re(3) N(3) 134.5(5) 3_656 1_555 1_555 yes
S(1) Re(3) S(2) 90.3(2) 1_555 1_555 1_555 yes
S(1) Re(3) S(3) 89.1(2) 1_555 1_555 3_656 yes
S(1) Re(3) S(4) 173.9(2) 1_555 1_555 1_555 yes
S(1) Re(3) N(3) 92.5(5) 1_555 1_555 1_555 yes
S(2) Re(3) S(3) 173.9(2) 1_555 1_555 3_656 yes
S(2) Re(3) S(4) 89.4(2) 1_555 1_555 1_555 yes
S(2) Re(3) N(3) 93.7(6) 1_555 1_555 1_555 yes
S(3) Re(3) S(4) 90.6(2) 3_656 1_555 1_555 yes
S(3) Re(3) N(3) 92.4(6) 3_656 1_555 1_555 yes
S(4) Re(3) N(3) 93.6(5) 1_555 1_555 1_555 yes
Re(1) S(1) Re(2) 64.9(1) 1_555 1_555 3_656 yes
Re(1) S(1) Re(3) 65.2(1) 1_555 1_555 1_555 yes
Re(2) S(1) Re(3) 65.0(1) 3_656 1_555 1_555 yes
Re(1) S(2) Re(2) 65.2(1) 1_555 1_555 1_555 yes
Re(1) S(2) Re(3) 65.3(1) 1_555 1_555 1_555 yes
Re(2) S(2) Re(3) 65.5(1) 1_555 1_555 1_555 yes
Re(1) S(3) Re(2) 64.5(1) 1_555 1_555 1_555 yes
Re(1) S(3) Re(3) 64.5(1) 1_555 1_555 3_656 yes
Re(2) S(3) Re(3) 64.8(2) 1_555 1_555 3_656 yes
Re(1) S(4) Re(2) 65.2(1) 3_656 1_555 1_555 yes
Re(1) S(4) Re(3) 65.4(1) 3_656 1_555 1_555 yes
Re(2) S(4) Re(3) 65.5(1) 1_555 1_555 1_555 yes
Re(1) N(1) C(1) 176(2) 1_555 1_555 1_555 yes
Re(2) N(2) C(2) 166(2) 1_555 1_555 1_555 yes
Re(3) N(3) C(3) 171(2) 1_555 1_555 1_555 yes
C(4) N(4) C(8) 107(1) 1_555 1_555 1_555 yes
C(4) N(4) C(12) 104(1) 1_555 1_555 1_555 yes
C(4) N(4) C(16) 113(1) 1_555 1_555 1_555 yes
C(8) N(4) C(12) 114(1) 1_555 1_555 1_555 yes
C(8) N(4) C(16) 104(1) 1_555 1_555 1_555 yes
C(12) N(4) C(16) 111(1) 1_555 1_555 1_555 yes
C(20) N(5) C(24) 94(2) 1_555 1_555 1_555 yes
C(20) N(5) C(28) 112(3) 1_555 1_555 1_555 yes
C(20) N(5) C(32) 114(3) 1_555 1_555 1_555 yes
C(24) N(5) C(28) 103(2) 1_555 1_555 1_555 yes
C(24) N(5) C(32) 98(2) 1_555 1_555 1_555 yes
C(28) N(5) C(32) 125(2) 1_555 1_555 1_555 yes
S(5) C(1) N(1) 175(2) 1_555 1_555 1_555 yes
S(6) C(2) N(2) 170(2) 1_555 1_555 1_555 yes
S(7) C(3) N(3) 176(2) 1_555 1_555 1_555 yes
N(4) C(4) C(5) 117(2) 1_555 1_555 1_555 yes
C(4) C(5) C(6) 102(2) 1_555 1_555 1_555 yes
C(5) C(6) C(7) 105(3) 1_555 1_555 1_555 yes
N(4) C(8) C(9) 114(2) 1_555 1_555 1_555 yes
C(8) C(9) C(10) 104(2) 1_555 1_555 1_555 yes
C(9) C(10) C(11) 106(3) 1_555 1_555 1_555 yes
N(4) C(12) C(13) 112(2) 1_555 1_555 1_555 yes
C(12) C(13) C(14) 101(3) 1_555 1_555 1_555 yes
C(13) C(14) C(15) 104(4) 1_555 1_555 1_555 yes
N(4) C(16) C(17) 111(1) 1_555 1_555 1_555 yes
C(16) C(17) C(18) 108(2) 1_555 1_555 1_555 yes
C(17) C(18) C(19) 107(2) 1_555 1_555 1_555 yes
N(5) C(20) C(21) 100(3) 1_555 1_555 1_555 yes
C(20) C(21) C(22) 111(3) 1_555 1_555 1_555 yes
C(21) C(22) C(23) 119(4) 1_555 1_555 1_555 yes
N(5) C(24) C(25) 125(3) 1_555 1_555 1_555 yes
C(24) C(25) C(26) 118(3) 1_555 1_555 1_555 yes
C(25) C(26) C(27) 124(4) 1_555 1_555 1_555 yes
N(5) C(28) C(29) 123(3) 1_555 1_555 1_555 yes
C(28) C(29) C(30) 101(3) 1_555 1_555 1_555 yes
C(29) C(30) C(31) 134(4) 1_555 1_555 1_555 yes
N(5) C(32) C(33) 151(4) 1_555 1_555 1_555 yes
C(32) C(33) C(34) 141(5) 1_555 1_555 1_555 yes
C(33) C(34) C(35) 76(5) 1_555 1_555 1_555 yes

loop_
_geom_bond_atom_site_label_1
_geom_bond_atom_site_label_2
_geom_bond_distance
_geom_bond_site_symmetry_1
_geom_bond_site_symmetry_2
_geom_bond_publ_flag
Re(1) Re(2) 2.587(1) 1_555 1_555 yes
Re(1) Re(2) 2.591(1) 1_555 3_656 yes
Re(1) Re(3) 2.599(1) 1_555 1_555 yes
Re(1) Re(3) 2.591(2) 1_555 3_656 yes
Re(1) S(1) 2.421(6) 1_555 1_555 yes
Re(1) S(2) 2.410(6) 1_555 1_555 yes
Re(1) S(3) 2.440(6) 1_555 1_555 yes
Re(1) S(4) 2.403(6) 1_555 3_656 yes
Re(1) N(1) 2.12(2) 1_555 1_555 yes
Re(2) Re(3) 2.595(1) 1_555 1_555 yes
Re(2) Re(3) 2.585(1) 1_555 3_656 yes
Re(2) S(1) 2.407(6) 1_555 3_656 yes
Re(2) S(2) 2.393(6) 1_555 1_555 yes
Re(2) S(3) 2.408(6) 1_555 1_555 yes
Re(2) S(4) 2.408(6) 1_555 1_555 yes
Re(2) N(2) 2.03(2) 1_555 1_555 yes
Re(3) S(1) 2.404(6) 1_555 1_555 yes
Re(3) S(2) 2.405(6) 1_555 1_555 yes
Re(3) S(3) 2.417(6) 1_555 3_656 yes
Re(3) S(4) 2.391(6) 1_555 1_555 yes
Re(3) N(3) 2.07(2) 1_555 1_555 yes
S(5) C(1) 1.63(2) 1_555 1_555 yes
S(6) C(2) 1.68(3) 1_555 1_555 yes
S(7) C(3) 1.66(2) 1_555 1_555 yes
N(1) C(1) 1.07(2) 1_555 1_555 yes
N(2) C(2) 1.13(2) 1_555 1_555 yes
N(3) C(3) 1.12(2) 1_555 1_555 yes
N(4) C(4) 1.54(2) 1_555 1_555 yes
N(4) C(8) 1.53(2) 1_555 1_555 yes
N(4) C(12) 1.53(3) 1_555 1_555 yes
N(4) C(16) 1.54(2) 1_555 1_555 yes
N(5) C(20) 1.46(3) 1_555 1_555 yes
N(5) C(24) 1.53(3) 1_555 1_555 yes
N(5) C(28) 1.56(3) 1_555 1_555 yes
N(5) C(32) 1.55(3) 1_555 1_555 yes
C(4) C(5) 1.54(3) 1_555 1_555 yes
C(5) C(6) 1.56(3) 1_555 1_555 yes
C(6) C(7) 1.49(3) 1_555 1_555 yes
C(8) C(9) 1.53(2) 1_555 1_555 yes
C(9) C(10) 1.60(3) 1_555 1_555 yes
C(10) C(11) 1.51(3) 1_555 1_555 yes
C(12) C(13) 1.57(3) 1_555 1_555 yes
C(13) C(14) 1.58(3) 1_555 1_555 yes
C(14) C(15) 1.42(3) 1_555 1_555 yes
C(16) C(17) 1.54(2) 1_555 1_555 yes
C(17) C(18) 1.53(2) 1_555 1_555 yes
C(18) C(19) 1.53(3) 1_555 1_555 yes
C(20) C(21) 1.50(3) 1_555 1_555 yes
C(21) C(22) 1.53(3) 1_555 1_555 yes
C(22) C(23) 1.48(3) 1_555 1_555 yes
C(24) C(25) 1.48(3) 1_555 1_555 yes
C(25) C(26) 1.48(3) 1_555 1_555 yes
C(26) C(27) 1.44(3) 1_555 1_555 yes
C(28) C(29) 1.39(3) 1_555 1_555 yes
C(29) C(30) 1.55(3) 1_555 1_555 yes
C(30) C(31) 1.46(3) 1_555 1_555 yes
C(32) C(33) 1.46(3) 1_555 1_555 yes
C(33) C(34) 1.51(3) 1_555 1_555 yes
C(34) C(35) 1.52(4) 1_555 1_555 yes

loop_
_geom_contact_atom_site_label_1
_geom_contact_atom_site_label_2
_geom_contact_distance
_geom_contact_site_symmetry_1
_geom_contact_site_symmetry_2
_geom_contact_publ_flag
Re(1) Re(2) 2.587(1) 1_555 1_555 ?
Re(1) Re(2) 2.591(1) 1_555 3_656 ?
Re(1) Re(3) 2.599(1) 1_555 1_555 ?
Re(1) Re(3) 2.591(2) 1_555 3_656 ?
Re(2) Re(3) 2.595(1) 1_555 1_555 ?
Re(2) Re(3) 2.585(1) 1_555 3_656 ?
